data_7129771
loop_
_publ_author_name
'Ataie, Saeed'
'Hogeterp, Seth'
'Ovens, Jeffrey S.'
'Baker, R. Tom'

_publ_section_title
;
 SNS ligand-assisted catalyst activation in Zn-catalysed carbonyl
 hydroboration
;
_journal_name_full 'Chemical Communications'
_journal_paper_doi 10.1039/D1CC06981K
_journal_year 2022
_chemical_formula_moiety 'C30 H32 N2 S4 Zn'
_chemical_formula_sum 'C30 H32 N2 S4 Zn'
_chemical_formula_weight 614.18
_space_group_crystal_system orthorhombic
_space_group_IT_number 60
_space_group_name_Hall '-P 2n 2ab'
_space_group_name_H-M_alt 'P b c n'
_atom_sites_solution_hydrogens geom
_atom_sites_solution_primary direct
_audit_update_record
;
2021-04-30 deposited with the CCDC.	2022-02-17 downloaded from the CCDC.
;
_cell_angle_alpha 90
_cell_angle_beta 90
_cell_angle_gamma 90
_cell_formula_units_Z 4
_cell_length_a 21.2905(10)
_cell_length_b 7.6279(4)
_cell_length_c 17.5124(8)
_cell_measurement_reflns_used 5300
_cell_measurement_temperature 203(2)
_cell_measurement_theta_max 28.79
_cell_measurement_theta_min 3.01
_cell_volume 2844.0(2)
_computing_cell_refinement 'Bruker SAINT'
_computing_data_collection 'Bruker APEX3'
_computing_data_reduction 'Bruker SAINT'
_computing_structure_refinement 'SHELXL-2018/3 (Sheldrick, 2018)'
_computing_structure_solution
; 
 SHELXT 2014/5 (Sheldrick, 2014)
;
_diffrn_ambient_temperature 203(2)
_diffrn_measured_fraction_theta_full 1.000
_diffrn_measured_fraction_theta_max 1.000
_diffrn_measurement_device_type 'Bruker APEX-II CCD'
_diffrn_measurement_method '\w and \phi scans'
_diffrn_radiation_monochromator graphite
_diffrn_radiation_type MoK\a
_diffrn_radiation_wavelength 0.71073
_diffrn_reflns_av_R_equivalents 0.0611
_diffrn_reflns_av_unetI/netI 0.0444
_diffrn_reflns_Laue_measured_fraction_full 1.000
_diffrn_reflns_Laue_measured_fraction_max 1.000
_diffrn_reflns_limit_h_max 30
_diffrn_reflns_limit_h_min -16
_diffrn_reflns_limit_k_max 10
_diffrn_reflns_limit_k_min -10
_diffrn_reflns_limit_l_max 23
_diffrn_reflns_limit_l_min -24
_diffrn_reflns_number 25606
_diffrn_reflns_point_group_measured_fraction_full 1.000
_diffrn_reflns_point_group_measured_fraction_max 1.000
_diffrn_reflns_theta_full 25.242
_diffrn_reflns_theta_max 30.506
_diffrn_reflns_theta_min 1.913
_exptl_absorpt_coefficient_mu 1.180
_exptl_absorpt_correction_T_max 0.7465
_exptl_absorpt_correction_T_min 0.6723
_exptl_absorpt_correction_type multi-scan
_exptl_absorpt_process_details SADABS
_exptl_crystal_colour yellow
_exptl_crystal_density_diffrn 1.434
_exptl_crystal_description block
_exptl_crystal_F_000 1280
_exptl_crystal_size_max 0.334
_exptl_crystal_size_mid 0.204
_exptl_crystal_size_min 0.106
_refine_diff_density_max 0.334
_refine_diff_density_min -0.353
_refine_diff_density_rms 0.062
_refine_ls_abs_structure_details none
_refine_ls_extinction_method none
_refine_ls_goodness_of_fit_ref 1.022
_refine_ls_hydrogen_treatment constr
_refine_ls_matrix_type full
_refine_ls_number_parameters 170
_refine_ls_number_reflns 4339
_refine_ls_number_restraints 0
_refine_ls_restrained_S_all 1.022
_refine_ls_R_factor_all 0.0742
_refine_ls_R_factor_gt 0.0408
_refine_ls_shift/su_max 0.001
_refine_ls_shift/su_mean 0.000
_refine_ls_structure_factor_coef Fsqd
_refine_ls_weighting_details 'w=1/[\s^2^(Fo^2^)+(0.0302P)^2^+1.2930P] where P=(Fo^2^+2Fc^2^)/3'
_refine_ls_weighting_scheme calc
_refine_ls_wR_factor_gt 0.0821
_refine_ls_wR_factor_ref 0.0935
_reflns_Friedel_coverage 0.000
_reflns_number_gt 2853
_reflns_number_total 4339
_reflns_threshold_expression 'I > 2\s(I)'
_cod_data_source_file d1cc06981k2.cif
_cod_data_source_block S0707
_cod_database_code 7129771
_shelx_space_group_comment
;
The symmetry employed for this shelxl refinement is uniquely defined
by the following loop, which should always be used as a source of
symmetry information in preference to the above space-group names.
They are only intended as comments.
;
_shelx_shelxl_version_number 2018/3

loop_
_space_group_symop_operation_xyz
'x, y, z'
'-x+1/2, -y+1/2, z+1/2'
'-x, y, -z+1/2'
'x+1/2, -y+1/2, -z'
'-x, -y, -z'
'x-1/2, y-1/2, -z-1/2'
'x, -y, z-1/2'
'-x-1/2, y-1/2, z'

loop_
_atom_site_label
_atom_site_type_symbol
_atom_site_fract_x
_atom_site_fract_y
_atom_site_fract_z
_atom_site_U_iso_or_equiv
_atom_site_adp_type
_atom_site_occupancy
_atom_site_site_symmetry_order
_atom_site_calc_flag
_atom_site_refinement_flags_posn
_atom_site_refinement_flags_adp
_atom_site_refinement_flags_occupancy
_atom_site_disorder_assembly
_atom_site_disorder_group
Zn1 Zn 0.500000 0.25520(4) 0.750000 0.03133(10) Uani 1 2 d S T P . .
S1 S 0.59330(3) 0.44611(7) 0.74273(3) 0.03510(13) Uani 1 1 d . . . . .
S2 S 0.42875(3) 0.36608(8) 0.54801(4) 0.04949(17) Uani 1 1 d . . . . .
N1 N 0.53042(8) 0.1561(2) 0.65593(9) 0.0315(4) Uani 1 1 d . . . . .
C1 C 0.56514(12) 0.6085(3) 0.67485(13) 0.0455(6) Uani 1 1 d . . . . .
H1A H 0.600641 0.661850 0.649044 0.068 Uiso 1 1 calc R U . . .
H1B H 0.541592 0.698183 0.701744 0.068 Uiso 1 1 calc R U . . .
H1C H 0.538174 0.552176 0.637561 0.068 Uiso 1 1 calc R U . . .
C2 C 0.63016(10) 0.2984(3) 0.67806(11) 0.0332(5) Uani 1 1 d . . . . .
C3 C 0.69388(11) 0.3166(3) 0.66379(14) 0.0440(6) Uani 1 1 d . . . . .
H3 H 0.717304 0.400740 0.690762 0.053 Uiso 1 1 calc R U . . .
C4 C 0.72305(13) 0.2122(3) 0.61037(16) 0.0521(7) Uani 1 1 d . . . . .
H4 H 0.766375 0.223261 0.601201 0.063 Uiso 1 1 calc R U . . .
C5 C 0.68776(12) 0.0910(3) 0.57042(15) 0.0488(6) Uani 1 1 d . . . . .
H5 H 0.707338 0.022050 0.532822 0.059 Uiso 1 1 calc R U . . .
C6 C 0.62472(11) 0.0688(3) 0.58433(12) 0.0384(5) Uani 1 1 d . . . . .
H6 H 0.602283 -0.016133 0.556580 0.046 Uiso 1 1 calc R U . . .
C7 C 0.59270(10) 0.1715(3) 0.63985(11) 0.0306(4) Uani 1 1 d . . . . .
C8 C 0.49349(10) 0.0431(3) 0.60649(12) 0.0354(5) Uani 1 1 d . . . . .
H8A H 0.507064 -0.078680 0.613365 0.042 Uiso 1 1 calc R U . . .
H8AB H 0.501052 0.075478 0.553129 0.042 Uiso 1 1 calc R U . . .
C9 C 0.42406(10) 0.0567(3) 0.62334(12) 0.0345(5) Uani 1 1 d . . . . .
C10 C 0.39396(11) -0.0759(3) 0.66400(13) 0.0410(5) Uani 1 1 d . . . . .
H10 H 0.417339 -0.174265 0.679446 0.049 Uiso 1 1 calc R U . . .
C11 C 0.33119(13) -0.0679(4) 0.68232(17) 0.0582(7) Uani 1 1 d . . . . .
H11 H 0.312261 -0.157306 0.711236 0.070 Uiso 1 1 calc R U . . .
C12 C 0.29677(13) 0.0731(4) 0.65754(16) 0.0573(7) Uani 1 1 d . . . . .
H12 H 0.253680 0.079285 0.668950 0.069 Uiso 1 1 calc R U . . .
C13 C 0.32468(12) 0.2068(3) 0.61589(14) 0.0467(6) Uani 1 1 d . . . . .
H13 H 0.300390 0.302055 0.598933 0.056 Uiso 1 1 calc R U . . .
C14 C 0.38847(11) 0.2003(3) 0.59915(12) 0.0369(5) Uani 1 1 d . . . . .
C15 C 0.36821(16) 0.5203(4) 0.52541(18) 0.0734(9) Uani 1 1 d . . . . .
H15A H 0.385817 0.615676 0.495669 0.110 Uiso 1 1 calc R U . . .
H15B H 0.350378 0.566449 0.572253 0.110 Uiso 1 1 calc R U . . .
H15C H 0.335610 0.462432 0.496055 0.110 Uiso 1 1 calc R U . . .

loop_
_atom_site_aniso_label
_atom_site_aniso_U_11
_atom_site_aniso_U_22
_atom_site_aniso_U_33
_atom_site_aniso_U_23
_atom_site_aniso_U_13
_atom_site_aniso_U_12
Zn1 0.03729(19) 0.03667(18) 0.02002(15) 0.000 -0.00015(14) 0.000
S1 0.0437(3) 0.0353(3) 0.0264(3) 0.0005(2) -0.0045(2) -0.0047(2)
S2 0.0680(4) 0.0402(3) 0.0403(3) 0.0111(3) -0.0029(3) 0.0039(3)
N1 0.0349(10) 0.0379(10) 0.0216(8) -0.0046(7) -0.0017(7) -0.0004(8)
C1 0.0621(16) 0.0365(12) 0.0379(12) 0.0064(10) 0.0011(12) 0.0052(11)
C2 0.0392(12) 0.0336(11) 0.0269(10) 0.0071(8) -0.0004(9) 0.0013(9)
C3 0.0391(13) 0.0425(13) 0.0504(14) 0.0130(11) -0.0038(11) -0.0030(10)
C4 0.0400(14) 0.0489(15) 0.0675(17) 0.0143(13) 0.0121(13) 0.0066(12)
C5 0.0516(15) 0.0407(13) 0.0540(15) 0.0078(12) 0.0180(12) 0.0141(12)
C6 0.0484(14) 0.0331(11) 0.0338(11) 0.0040(9) 0.0044(10) 0.0063(10)
C7 0.0375(12) 0.0322(10) 0.0222(9) 0.0070(8) -0.0015(8) 0.0047(9)
C8 0.0430(13) 0.0324(11) 0.0306(11) -0.0045(9) -0.0050(9) 0.0034(10)
C9 0.0427(13) 0.0325(11) 0.0281(10) -0.0063(9) -0.0077(9) -0.0033(10)
C10 0.0454(14) 0.0314(11) 0.0462(13) 0.0049(10) -0.0028(11) -0.0054(10)
C11 0.0585(18) 0.0476(15) 0.0685(18) 0.0024(14) 0.0034(14) -0.0153(14)
C12 0.0418(15) 0.0615(17) 0.0687(18) -0.0175(15) 0.0016(13) -0.0138(13)
C13 0.0428(14) 0.0474(14) 0.0498(14) -0.0113(12) -0.0133(11) 0.0087(11)
C14 0.0482(14) 0.0359(11) 0.0267(11) -0.0046(9) -0.0090(10) -0.0010(10)
C15 0.099(3) 0.0600(18) 0.0609(18) 0.0185(15) -0.0100(17) 0.0231(17)

loop_
_atom_type_symbol
_atom_type_description
_atom_type_scat_dispersion_real
_atom_type_scat_dispersion_imag
_atom_type_scat_source
C C 0.0033 0.0016 'International Tables Vol C Tables 4.2.6.8 and 6.1.1.4'
N N 0.0061 0.0033 'International Tables Vol C Tables 4.2.6.8 and 6.1.1.4'
S S 0.1246 0.1234 'International Tables Vol C Tables 4.2.6.8 and 6.1.1.4'
Zn Zn 0.2839 1.4301 'International Tables Vol C Tables 4.2.6.8 and 6.1.1.4'
H H 0.0000 0.0000 'International Tables Vol C Tables 4.2.6.8 and 6.1.1.4'

loop_
_geom_angle_atom_site_label_1
_geom_angle_atom_site_label_2
_geom_angle_atom_site_label_3
_geom_angle
_geom_angle_site_symmetry_1
_geom_angle_site_symmetry_3
_geom_angle_publ_flag
N1 Zn1 N1 133.75(11) . 3_656 ?
N1 Zn1 S1 123.17(5) . 3_656 ?
N1 Zn1 S1 85.22(5) 3_656 3_656 ?
N1 Zn1 S1 85.22(5) . . ?
N1 Zn1 S1 123.17(5) 3_656 . ?
S1 Zn1 S1 107.62(3) 3_656 . ?
C2 S1 C1 99.24(10) . . ?
C2 S1 Zn1 90.81(7) . . ?
C1 S1 Zn1 99.81(9) . . ?
C14 S2 C15 103.45(14) . . ?
C7 N1 C8 117.09(17) . . ?
C7 N1 Zn1 118.11(13) . . ?
C8 N1 Zn1 124.12(14) . . ?
S1 C1 H1A 109.5 . . ?
S1 C1 H1B 109.5 . . ?
H1A C1 H1B 109.5 . . ?
S1 C1 H1C 109.5 . . ?
H1A C1 H1C 109.5 . . ?
H1B C1 H1C 109.5 . . ?
C3 C2 C7 122.2(2) . . ?
C3 C2 S1 118.86(18) . . ?
C7 C2 S1 118.90(16) . . ?
C4 C3 C2 120.4(2) . . ?
C4 C3 H3 119.8 . . ?
C2 C3 H3 119.8 . . ?
C3 C4 C5 119.1(2) . . ?
C3 C4 H4 120.5 . . ?
C5 C4 H4 120.5 . . ?
C6 C5 C4 121.6(2) . . ?
C6 C5 H5 119.2 . . ?
C4 C5 H5 119.2 . . ?
C5 C6 C7 121.4(2) . . ?
C5 C6 H6 119.3 . . ?
C7 C6 H6 119.3 . . ?
N1 C7 C2 120.54(19) . . ?
N1 C7 C6 124.1(2) . . ?
C2 C7 C6 115.3(2) . . ?
N1 C8 C9 111.86(17) . . ?
N1 C8 H8A 109.2 . . ?
C9 C8 H8A 109.2 . . ?
N1 C8 H8AB 109.2 . . ?
C9 C8 H8AB 109.2 . . ?
H8A C8 H8AB 107.9 . . ?
C10 C9 C14 118.3(2) . . ?
C10 C9 C8 120.0(2) . . ?
C14 C9 C8 121.7(2) . . ?
C11 C10 C9 122.3(2) . . ?
C11 C10 H10 118.9 . . ?
C9 C10 H10 118.9 . . ?
C12 C11 C10 118.7(2) . . ?
C12 C11 H11 120.7 . . ?
C10 C11 H11 120.7 . . ?
C11 C12 C13 120.9(3) . . ?
C11 C12 H12 119.5 . . ?
C13 C12 H12 119.5 . . ?
C12 C13 C14 120.2(2) . . ?
C12 C13 H13 119.9 . . ?
C14 C13 H13 119.9 . . ?
C13 C14 C9 119.6(2) . . ?
C13 C14 S2 123.64(18) . . ?
C9 C14 S2 116.76(18) . . ?
S2 C15 H15A 109.5 . . ?
S2 C15 H15B 109.5 . . ?
H15A C15 H15B 109.5 . . ?
S2 C15 H15C 109.5 . . ?
H15A C15 H15C 109.5 . . ?
H15B C15 H15C 109.5 . . ?

loop_
_geom_bond_atom_site_label_1
_geom_bond_atom_site_label_2
_geom_bond_distance
_geom_bond_site_symmetry_2
_geom_bond_publ_flag
Zn1 N1 1.9248(16) . ?
Zn1 N1 1.9248(16) 3_656 ?
Zn1 S1 2.4663(6) 3_656 ?
Zn1 S1 2.4664(6) . ?
S1 C2 1.780(2) . ?
S1 C1 1.819(2) . ?
S2 C14 1.771(2) . ?
S2 C15 1.790(3) . ?
N1 C7 1.361(3) . ?
N1 C8 1.453(3) . ?
C1 H1A 0.9700 . ?
C1 H1B 0.9700 . ?
C1 H1C 0.9700 . ?
C2 C3 1.386(3) . ?
C2 C7 1.422(3) . ?
C3 C4 1.377(3) . ?
C3 H3 0.9400 . ?
C4 C5 1.382(4) . ?
C4 H4 0.9400 . ?
C5 C6 1.375(3) . ?
C5 H5 0.9400 . ?
C6 C7 1.423(3) . ?
C6 H6 0.9400 . ?
C8 C9 1.511(3) . ?
C8 H8A 0.9800 . ?
C8 H8AB 0.9800 . ?
C9 C10 1.393(3) . ?
C9 C14 1.398(3) . ?
C10 C11 1.376(3) . ?
C10 H10 0.9400 . ?
C11 C12 1.372(4) . ?
C11 H11 0.9400 . ?
C12 C13 1.387(4) . ?
C12 H12 0.9400 . ?
C13 C14 1.390(3) . ?
C13 H13 0.9400 . ?
C15 H15A 0.9700 . ?
C15 H15B 0.9700 . ?
C15 H15C 0.9700 . ?

loop_
_geom_torsion_atom_site_label_1
_geom_torsion_atom_site_label_2
_geom_torsion_atom_site_label_3
_geom_torsion_atom_site_label_4
_geom_torsion
_geom_torsion_site_symmetry_1
_geom_torsion_site_symmetry_2
_geom_torsion_site_symmetry_3
_geom_torsion_site_symmetry_4
_geom_torsion_publ_flag
C1 S1 C2 C3 93.91(19) . . . . ?
Zn1 S1 C2 C3 -166.01(17) . . . . ?
C1 S1 C2 C7 -82.92(18) . . . . ?
Zn1 S1 C2 C7 17.16(15) . . . . ?
C7 C2 C3 C4 1.0(3) . . . . ?
S1 C2 C3 C4 -175.71(18) . . . . ?
C2 C3 C4 C5 1.0(4) . . . . ?
C3 C4 C5 C6 -1.9(4) . . . . ?
C4 C5 C6 C7 0.9(4) . . . . ?
C8 N1 C7 C2 170.73(18) . . . . ?
Zn1 N1 C7 C2 -18.4(2) . . . . ?
C8 N1 C7 C6 -8.0(3) . . . . ?
Zn1 N1 C7 C6 162.95(16) . . . . ?
C3 C2 C7 N1 179.27(19) . . . . ?
S1 C2 C7 N1 -4.0(3) . . . . ?
C3 C2 C7 C6 -1.9(3) . . . . ?
S1 C2 C7 C6 174.78(15) . . . . ?
C5 C6 C7 N1 179.7(2) . . . . ?
C5 C6 C7 C2 1.0(3) . . . . ?
C7 N1 C8 C9 -172.05(18) . . . . ?
Zn1 N1 C8 C9 17.7(2) . . . . ?
N1 C8 C9 C10 -103.6(2) . . . . ?
N1 C8 C9 C14 76.3(2) . . . . ?
C14 C9 C10 C11 -1.5(3) . . . . ?
C8 C9 C10 C11 178.5(2) . . . . ?
C9 C10 C11 C12 2.1(4) . . . . ?
C10 C11 C12 C13 -1.0(4) . . . . ?
C11 C12 C13 C14 -0.6(4) . . . . ?
C12 C13 C14 C9 1.2(3) . . . . ?
C12 C13 C14 S2 -178.75(19) . . . . ?
C10 C9 C14 C13 -0.2(3) . . . . ?
C8 C9 C14 C13 179.88(19) . . . . ?
C10 C9 C14 S2 179.74(16) . . . . ?
C8 C9 C14 S2 -0.2(3) . . . . ?
C15 S2 C14 C13 -1.6(2) . . . . ?
C15 S2 C14 C9 178.52(18) . . . . ?
